data_4325305
loop_
_publ_author_name
'Shuao Wang'
'Evgeny V. Alekseev'
'Wulf Depmeier'
'Thomas E. Albrecht-Schmitt'

_publ_section_title
;
 K(NpO2)3(H2O)Cl4: A Channel Structure Assembled by Two- and Three-Center
 Cation-Cation Interactions of Neptunyl Cations
;
_journal_name_full 'Inorganic Chemistry'
_journal_page_first 4692
_journal_page_last 4694
_journal_paper_doi 10.1021/ic200549f
_journal_volume 50
_journal_year 2011
_chemical_formula_moiety K(NpO2)3(H2O)Cl4
_chemical_formula_sum 'Cl4 K Np3 O7'
_chemical_formula_weight 1003.90
_chemical_name_common 'Potassium neptunium(V) hydrate chloride'
_chemical_name_systematic
; 
 ? 
;
_space_group_IT_number 33
_symmetry_cell_setting orthorhombic
_symmetry_space_group_name_Hall 'P 2c -2n'
_symmetry_space_group_name_H-M 'P n a 21'
_atom_sites_solution_hydrogens none
_atom_sites_solution_primary direct
_atom_sites_solution_secondary difmap
_audit_creation_method SHELXL-97
_cell_angle_alpha 90.00
_cell_angle_beta 90.00
_cell_angle_gamma 90.00
_cell_formula_units_Z 4
_cell_length_a 19.49(2)
_cell_length_b 11.295(12)
_cell_length_c 5.654(6)
_cell_measurement_reflns_used 2233
_cell_measurement_temperature 100(2)
_cell_measurement_theta_max 25.18
_cell_measurement_theta_min 2.08
_cell_volume 1245(2)
_computing_cell_refinement 'smart saint'
_computing_data_collection smart
_computing_data_reduction SAINT
_computing_molecular_graphics 'SHELXP-97 (Sheldrick, 1997)'
_computing_publication_material 'SHELXCIF-97 (Sheldrick, 2000)'
_computing_structure_refinement 'SHELXL-97 (Sheldrick, 1997)'
_computing_structure_solution 'SHELXS-97 (Sheldrick, 1990)'
_diffrn_ambient_temperature 100(2)
_diffrn_detector_area_resol_mean 0
_diffrn_measured_fraction_theta_full 0.996
_diffrn_measured_fraction_theta_max 0.996
_diffrn_measurement_device_type 'BRUKER apex II'
_diffrn_measurement_method '0.5 wide w/ exposures'
_diffrn_radiation_monochromator 'Quazar optics'
_diffrn_radiation_source 'Imus microfocused'
_diffrn_radiation_type MoK\a
_diffrn_radiation_wavelength 0.71073
_diffrn_reflns_av_R_equivalents 0.0562
_diffrn_reflns_av_sigmaI/netI 0.0422
_diffrn_reflns_limit_h_max 23
_diffrn_reflns_limit_h_min -23
_diffrn_reflns_limit_k_max 13
_diffrn_reflns_limit_k_min -13
_diffrn_reflns_limit_l_max 6
_diffrn_reflns_limit_l_min -6
_diffrn_reflns_number 11180
_diffrn_reflns_theta_full 25.19
_diffrn_reflns_theta_max 25.18
_diffrn_reflns_theta_min 2.08
_exptl_absorpt_coefficient_mu 26.056
_exptl_absorpt_correction_T_max 0.521
_exptl_absorpt_correction_T_min 0.464
_exptl_absorpt_correction_type numerical
_exptl_absorpt_process_details SHELTXPREP
_exptl_crystal_colour 'Bright green'
_exptl_crystal_density_diffrn 5.357
_exptl_crystal_density_meas ?
_exptl_crystal_description needle
_exptl_crystal_F_000 1688
_exptl_crystal_size_max 0.031
_exptl_crystal_size_mid 0.030
_exptl_crystal_size_min 0.025
_refine_diff_density_max 1.031
_refine_diff_density_min -0.966
_refine_diff_density_rms 0.230
_refine_ls_abs_structure_details 'Flack H D (1983), Acta Cryst. A39, 876-881'
_refine_ls_abs_structure_Flack -0.03(2)
_refine_ls_extinction_coef 0.000030(18)
_refine_ls_extinction_expression Fc^*^=kFc[1+0.001xFc^2^\l^3^/sin(2\q)]^-1/4^
_refine_ls_extinction_method SHELXL
_refine_ls_goodness_of_fit_ref 0.984
_refine_ls_hydrogen_treatment none
_refine_ls_matrix_type full
_refine_ls_number_parameters 132
_refine_ls_number_reflns 2233
_refine_ls_number_restraints 7
_refine_ls_restrained_S_all 0.983
_refine_ls_R_factor_all 0.0257
_refine_ls_R_factor_gt 0.0217
_refine_ls_shift/su_max 0.000
_refine_ls_shift/su_mean 0.000
_refine_ls_structure_factor_coef Fsqd
_refine_ls_weighting_details 'calc w=1/[\s^2^(Fo^2^)+(0.0000P)^2^+0.0000P] where P=(Fo^2^+2Fc^2^)/3'
_refine_ls_weighting_scheme calc
_refine_ls_wR_factor_gt 0.0374
_refine_ls_wR_factor_ref 0.0387
_reflns_number_gt 2066
_reflns_number_total 2233
_reflns_threshold_expression >2sigma(I)
_cod_data_source_file ic200549f_si_001.cif
_cod_data_source_block KNpCl
_cod_depositor_comments
;
The following automatic conversions were performed:

'_exptl_crystal_density_meas' value 'n/a' was changed to '?' - the
value is perceived as not measured.

Automatic conversion script
Id: cif_fix_values 3008 2015-01-20 13:52:24Z robertas 
;
_cod_database_code 4325305

loop_
_symmetry_equiv_pos_as_xyz
'x, y, z'
'-x, -y, z+1/2'
'x+1/2, -y+1/2, z'
'-x+1/2, y+1/2, z+1/2'

loop_
_atom_site_label
_atom_site_type_symbol
_atom_site_fract_x
_atom_site_fract_y
_atom_site_fract_z
_atom_site_U_iso_or_equiv
_atom_site_adp_type
_atom_site_occupancy
_atom_site_symmetry_multiplicity
_atom_site_calc_flag
_atom_site_refinement_flags
Np1 Np 0.295488(18) 0.10107(3) 0.03025(9) 0.00492(9) Uani 1 1 d .
Np2 Np 0.342112(18) -0.25929(3) 0.03059(9) 0.00439(9) Uani 1 1 d .
Np3 Np 0.422330(18) -0.03822(3) -0.42839(6) 0.00402(10) Uani 1 1 d .
K1 K 0.43517(12) -0.5613(2) -0.3911(4) 0.0157(6) Uani 1 1 d .
Cl1 Cl 0.40360(14) 0.1865(2) -0.2489(4) 0.0087(6) Uani 1 1 d .
Cl2 Cl 0.46268(14) -0.2599(2) -0.2532(4) 0.0086(6) Uani 1 1 d .
Cl3 Cl 0.40922(12) -0.4719(2) 0.1182(4) 0.0097(6) Uani 1 1 d .
Cl4 Cl 0.22645(12) -0.1070(2) 0.1219(4) 0.0077(6) Uani 1 1 d .
O1W O 0.3137(4) 0.3076(6) 0.1308(12) 0.0110(17) Uani 1 1 d .
O2 O 0.4925(4) 0.0000(7) -0.6261(11) 0.0072(18) Uani 1 1 d .
O3 O 0.3505(4) 0.0617(6) 0.2818(12) 0.0058(16) Uani 1 1 d .
O4 O 0.3507(3) -0.0692(6) -0.2066(11) 0.0014(15) Uiso 1 1 d .
O5 O 0.2369(4) 0.1367(6) -0.2155(12) 0.0050(17) Uani 1 1 d .
O6 O 0.2963(4) -0.3315(7) -0.2131(12) 0.0062(17) Uani 1 1 d U
O7 O 0.3850(4) -0.1846(6) 0.2760(12) 0.0064(16) Uani 1 1 d .

loop_
_atom_site_aniso_label
_atom_site_aniso_U_11
_atom_site_aniso_U_22
_atom_site_aniso_U_33
_atom_site_aniso_U_23
_atom_site_aniso_U_13
_atom_site_aniso_U_12
Np1 0.00502(19) 0.00468(18) 0.00506(19) 0.0005(2) -0.0003(2) 0.00053(14)
Np2 0.00483(18) 0.00407(18) 0.00426(19) 0.0003(2) -0.0003(2) -0.00073(15)
Np3 0.00358(19) 0.00457(18) 0.0039(2) 0.00027(18) 0.00037(19) -0.00009(15)
K1 0.0127(13) 0.0186(13) 0.0159(15) 0.0015(12) -0.0020(12) -0.0045(10)
Cl1 0.0103(15) 0.0052(13) 0.0106(14) 0.0000(11) 0.0008(11) -0.0010(11)
Cl2 0.0103(15) 0.0053(14) 0.0102(14) 0.0000(11) 0.0026(11) -0.0003(11)
Cl3 0.0070(13) 0.0097(12) 0.0125(14) 0.0019(11) 0.0022(11) 0.0012(10)
Cl4 0.0055(13) 0.0071(13) 0.0104(13) 0.0000(10) 0.0015(11) 0.0000(10)
O1W 0.021(4) 0.007(4) 0.005(4) 0.000(3) 0.004(3) -0.004(3)
O2 0.008(5) 0.006(4) 0.008(4) -0.002(3) 0.002(3) 0.003(3)
O3 0.007(4) 0.003(4) 0.008(4) 0.001(3) 0.000(3) 0.000(3)
O5 0.003(4) 0.007(4) 0.005(4) 0.000(3) 0.001(3) 0.001(3)
O6 0.006(2) 0.006(2) 0.006(2) 0.0003(17) 0.0008(18) -0.0007(18)
O7 0.007(4) 0.003(4) 0.009(4) -0.002(3) -0.005(3) 0.003(3)

loop_
_atom_type_symbol
_atom_type_description
_atom_type_scat_dispersion_real
_atom_type_scat_dispersion_imag
_atom_type_scat_source
O O 0.0106 0.0060 'International Tables Vol C Tables 4.2.6.8 and 6.1.1.4'
Cl Cl 0.1484 0.1585 'International Tables Vol C Tables 4.2.6.8 and 6.1.1.4'
K K 0.2009 0.2494 'International Tables Vol C Tables 4.2.6.8 and 6.1.1.4'
Np Np -11.4937 4.1493 'International Tables Vol C Tables 4.2.6.8 and 6.1.1.4'

loop_
_geom_angle_atom_site_label_1
_geom_angle_atom_site_label_2
_geom_angle_atom_site_label_3
_geom_angle
_geom_angle_site_symmetry_1
_geom_angle_site_symmetry_3
O3 Np1 O5 177.2(3) . .
O3 Np1 O6 92.5(3) . 4
O5 Np1 O6 85.7(3) . 4
O3 Np1 O1W 88.1(3) . .
O5 Np1 O1W 93.3(3) . .
O6 Np1 O1W 70.5(2) 4 .
O3 Np1 O4 88.7(3) . .
O5 Np1 O4 91.7(3) . .
O6 Np1 O4 148.5(2) 4 .
O1W Np1 O4 141.0(2) . .
O3 Np1 Cl4 86.2(2) . .
O5 Np1 Cl4 91.4(2) . .
O6 Np1 Cl4 78.19(19) 4 .
O1W Np1 Cl4 147.84(17) . .
O4 Np1 Cl4 70.48(17) . .
O3 Np1 Cl1 94.6(2) . .
O5 Np1 Cl1 88.1(2) . .
O6 Np1 Cl1 141.51(19) 4 .
O1W Np1 Cl1 72.01(17) . .
O4 Np1 Cl1 69.55(17) . .
Cl4 Np1 Cl1 139.99(7) . .
O3 Np1 Np3 92.7(2) . .
O5 Np1 Np3 88.9(2) . .
O6 Np1 Np3 171.28(17) 4 .
O1W Np1 Np3 116.69(17) . .
O4 Np1 Np3 24.81(14) . .
Cl4 Np1 Np3 95.18(8) . .
Cl1 Np1 Np3 44.81(7) . .
O7 Np2 O6 178.0(3) . .
O7 Np2 O5 93.7(3) . 4_545
O6 Np2 O5 85.4(3) . 4_545
O7 Np2 O4 88.9(3) . .
O6 Np2 O4 90.7(3) . .
O5 Np2 O4 140.3(2) 4_545 .
O7 Np2 Cl3 92.8(2) . .
O6 Np2 Cl3 88.8(2) . .
O5 Np2 Cl3 76.89(19) 4_545 .
O4 Np2 Cl3 142.59(16) . .
O7 Np2 Cl2 93.0(3) . .
O6 Np2 Cl2 88.7(2) . .
O5 Np2 Cl2 149.54(18) 4_545 .
O4 Np2 Cl2 69.46(16) . .
Cl3 Np2 Cl2 73.13(8) . .
O7 Np2 Cl4 86.9(2) . .
O6 Np2 Cl4 91.1(2) . .
O5 Np2 Cl4 71.62(19) 4_545 .
O4 Np2 Cl4 69.00(17) . .
Cl3 Np2 Cl4 148.41(7) . .
Cl2 Np2 Cl4 138.46(8) . .
O7 Np2 Np3 91.5(2) . .
O6 Np2 Np3 88.9(2) . .
O5 Np2 Np3 163.33(17) 4_545 .
O4 Np2 Np3 23.93(15) . .
Cl3 Np2 Np3 118.68(7) . .
Cl2 Np2 Np3 45.56(6) . .
Cl4 Np2 Np3 92.89(8) . .
O7 Np2 K1 124.3(2) . .
O6 Np2 K1 57.7(2) . .
O5 Np2 K1 101.63(18) 4_545 .
O4 Np2 K1 109.37(17) . .
Cl3 Np2 K1 41.95(8) . .
Cl2 Np2 K1 51.10(7) . .
Cl4 Np2 K1 148.76(6) . .
Np3 Np2 K1 88.37(8) . .
O2 Np3 O4 175.9(3) . .
O2 Np3 O2 82.86(10) . 2_655
O4 Np3 O2 94.0(3) . 2_655
O2 Np3 O3 84.8(3) . 1_554
O4 Np3 O3 96.1(3) . 1_554
O2 Np3 O3 141.9(2) 2_655 1_554
O2 Np3 O7 88.0(3) . 1_554
O4 Np3 O7 96.1(3) . 1_554
O2 Np3 O7 143.3(2) 2_655 1_554
O3 Np3 O7 71.6(2) 1_554 1_554
O2 Np3 Cl1 96.2(3) . .
O4 Np3 Cl1 80.2(2) . .
O2 Np3 Cl1 70.5(2) 2_655 .
O3 Np3 Cl1 75.21(18) 1_554 .
O7 Np3 Cl1 146.00(18) 1_554 .
O2 Np3 Cl2 102.6(3) . .
O4 Np3 Cl2 79.0(2) . .
O2 Np3 Cl2 73.6(2) 2_655 .
O3 Np3 Cl2 144.41(17) 1_554 .
O7 Np3 Cl2 73.92(18) 1_554 .
Cl1 Np3 Cl2 136.78(9) . .
O2 Np3 Np1 141.9(3) . .
O4 Np3 Np1 34.5(2) . .
O2 Np3 Np1 83.9(2) 2_655 .
O3 Np3 Np1 84.04(18) 1_554 .
O7 Np3 Np1 122.22(18) 1_554 .
Cl1 Np3 Np1 45.77(6) . .
Cl2 Np3 Np1 107.58(7) . .
O2 Np3 Np2 149.0(3) . .
O4 Np3 Np2 32.6(2) . .
O2 Np3 Np2 85.40(19) 2_655 .
O3 Np3 Np2 120.73(18) 1_554 .
O7 Np3 Np2 84.48(19) 1_554 .
Cl1 Np3 Np2 106.82(8) . .
Cl2 Np3 Np2 46.42(7) . .
Np1 Np3 Np2 64.28(6) . .
Cl3 K1 Cl1 121.97(10) 1_554 1_545
Cl3 K1 Cl3 98.18(9) 1_554 2_644
Cl1 K1 Cl3 108.24(10) 1_545 2_644
Cl3 K1 Cl3 136.44(13) 1_554 .
Cl1 K1 Cl3 91.53(10) 1_545 .
Cl3 K1 Cl3 96.10(10) 2_644 .
Cl3 K1 Cl4 84.79(9) 1_554 4_544
Cl1 K1 Cl4 68.94(8) 1_545 4_544
Cl3 K1 Cl4 176.76(10) 2_644 4_544
Cl3 K1 Cl4 82.53(8) . 4_544
Cl3 K1 Cl2 75.44(10) 1_554 2_644
Cl1 K1 Cl2 74.18(10) 1_545 2_644
Cl3 K1 Cl2 61.06(9) 2_644 2_644
Cl3 K1 Cl2 145.74(10) . 2_644
Cl4 K1 Cl2 118.79(10) 4_544 2_644
Cl3 K1 Cl2 84.56(9) 1_554 .
Cl1 K1 Cl2 151.65(11) 1_545 .
Cl3 K1 Cl2 74.18(8) 2_644 .
Cl3 K1 Cl2 60.33(7) . .
Cl4 K1 Cl2 107.49(9) 4_544 .
Cl2 K1 Cl2 126.80(9) 2_644 .
Cl3 K1 K1 129.70(11) 1_554 2_645
Cl1 K1 K1 105.33(9) 1_545 2_645
Cl3 K1 K1 47.51(9) 2_644 2_645
Cl3 K1 K1 48.59(7) . 2_645
Cl4 K1 K1 131.07(9) 4_544 2_645
Cl2 K1 K1 104.57(12) 2_644 2_645
Cl2 K1 K1 54.55(7) . 2_645
Cl3 K1 K1 48.82(7) 1_554 2_644
Cl1 K1 K1 129.56(11) 1_545 2_644
Cl3 K1 K1 49.36(9) 2_644 2_644
Cl3 K1 K1 129.97(11) . 2_644
Cl4 K1 K1 133.57(9) 4_544 2_644
Cl2 K1 K1 55.37(9) 2_644 2_644
Cl2 K1 K1 74.28(9) . 2_644
K1 K1 K1 88.90(12) 2_645 2_644
Cl3 K1 Np2 99.53(10) 1_554 .
Cl1 K1 Np2 119.14(10) 1_545 .
Cl3 K1 Np2 107.18(8) 2_644 .
Cl3 K1 Np2 36.92(5) . .
Cl4 K1 Np2 73.46(7) 4_544 .
Cl2 K1 Np2 165.62(8) 2_644 .
Cl2 K1 Np2 38.82(6) . .
K1 K1 Np2 67.96(8) 2_645 .
K1 K1 Np2 111.12(10) 2_644 .
Np3 Cl1 Np1 89.41(9) . .
Np3 Cl1 K1 137.94(12) . 1_565
Np1 Cl1 K1 128.83(10) . 1_565
Np3 Cl2 Np2 88.01(8) . .
Np3 Cl2 K1 151.85(10) . 2_645
Np2 Cl2 K1 98.13(10) . 2_645
Np3 Cl2 K1 137.69(11) . .
Np2 Cl2 K1 90.08(8) . .
K1 Cl2 K1 70.07(8) 2_645 .
Np2 Cl3 K1 122.40(10) . 1_556
Np2 Cl3 K1 110.98(10) . 2_645
K1 Cl3 K1 83.67(9) 1_556 2_645
Np2 Cl3 K1 101.13(9) . .
K1 Cl3 K1 136.44(13) 1_556 .
K1 Cl3 K1 82.05(8) 2_645 .
Np1 Cl4 Np2 95.35(10) . .
Np1 Cl4 K1 109.83(10) . 4
Np2 Cl4 K1 149.78(10) . 4
Np3 O2 Np3 172.7(4) . 2_654
Np1 O3 Np3 166.0(4) . 1_556
Np3 O4 Np2 123.4(3) . .
Np3 O4 Np1 120.6(3) . .
Np2 O4 Np1 109.2(2) . .
Np1 O5 Np2 162.0(4) . 4_554
Np2 O6 Np1 161.5(4) . 4_544
Np2 O7 Np3 164.1(4) . 1_556

loop_
_geom_bond_atom_site_label_1
_geom_bond_atom_site_label_2
_geom_bond_distance
_geom_bond_site_symmetry_2
Np1 O3 1.836(7) .
Np1 O5 1.843(7) .
Np1 O6 2.426(7) 4
Np1 O1W 2.428(7) .
Np1 O4 2.579(7) .
Np1 Cl4 2.758(3) .
Np1 Cl1 2.804(3) .
Np1 Np3 3.913(3) .
Np2 O7 1.826(7) .
Np2 O6 1.834(7) .
Np2 O5 2.411(7) 4_545
Np2 O4 2.537(7) .
Np2 Cl3 2.779(3) .
Np2 Cl2 2.846(3) .
Np2 Cl4 2.882(3) .
Np2 Np3 3.926(3) .
Np2 K1 4.540(4) .
Np3 O2 1.819(7) .
Np3 O4 1.908(7) .
Np3 O2 2.421(7) 2_655
Np3 O3 2.433(7) 1_554
Np3 O7 2.461(7) 1_554
Np3 Cl1 2.758(4) .
Np3 Cl2 2.805(4) .
K1 Cl3 2.995(4) 1_554
K1 Cl1 3.023(4) 1_545
K1 Cl3 3.057(5) 2_644
K1 Cl3 3.093(4) .
K1 Cl4 3.194(5) 4_544
K1 Cl2 3.498(4) 2_644
K1 Cl2 3.533(5) .
K1 K1 4.037(4) 2_645
K1 K1 4.037(4) 2_644
Cl1 K1 3.023(4) 1_565
Cl2 K1 3.498(4) 2_645
Cl3 K1 2.995(4) 1_556
Cl3 K1 3.057(5) 2_645
Cl4 K1 3.194(5) 4
O2 Np3 2.421(7) 2_654
O3 Np3 2.433(7) 1_556
O5 Np2 2.411(7) 4_554
O6 Np1 2.426(7) 4_544
O7 Np3 2.461(7) 1_556
